data_7118877
loop_
_publ_author_name
'O'Connor, Alice E'
'Mirzadeh, Nedaossadat'
'Bhargava, Suresh K.'
'Easun, Timothy L.'
'Schr\"oder, Martin'
'Blake, Alexander J.'

_publ_section_title
;
 Aurophilicity under pressure: a combined crystallographic and in situ
 spectroscopic study.
;
_journal_issue 41
_journal_name_full 'Chemical communications (Cambridge, England)'
_journal_page_first 6769
_journal_page_last 6772
_journal_paper_doi 10.1039/c6cc00923a
_journal_volume 52
_journal_year 2016
_chemical_formula_moiety 'C30 H24 Au2 Cl2 P2'
_chemical_formula_sum 'C30 H24 Au2 Cl2 P2'
_chemical_formula_weight 911.26
_space_group_crystal_system monoclinic
_space_group_IT_number 15
_space_group_name_Hall '-C 2yc'
_space_group_name_H-M_alt 'C 1 2/c 1'
_symmetry_space_group_name_Hall '-C 2yc'
_symmetry_space_group_name_H-M 'C 1 2/c 1'
_atom_sites_solution_hydrogens geom
_atom_sites_solution_primary direct
_audit_creation_date 2015-05-21
_audit_creation_method
;
Olex2 1.2
(compiled 2015.01.26 svn.r3150 for OlexSys, GUI svn.r4998)
;
_audit_update_record
;
2015-10-06 deposited with the CCDC.
2016-03-11 downloaded from the CCDC.
;
_cell_angle_alpha 90
_cell_angle_beta 102.848(4)
_cell_angle_gamma 90
_cell_formula_units_Z 4
_cell_length_a 17.2129(5)
_cell_length_b 13.3158(5)
_cell_length_c 11.7900(5)
_cell_measurement_reflns_used 3773
_cell_measurement_temperature 293.15
_cell_measurement_theta_max 25.4170
_cell_measurement_theta_min 1.9340
_cell_volume 2634.65(17)
_computing_cell_refinement
;
CrysAlisPro, Agilent Technologies,
Version 1.171.37.33 (release 27-03-2014 CrysAlis171 .NET)
(compiled Mar 27 2014,17:12:48)
;
_computing_data_collection
;
CrysAlisPro, Agilent Technologies,
Version 1.171.37.33 (release 27-03-2014 CrysAlis171 .NET)
(compiled Mar 27 2014,17:12:48)
;
_computing_data_reduction
;
CrysAlisPro, Agilent Technologies,
Version 1.171.37.33 (release 27-03-2014 CrysAlis171 .NET)
(compiled Mar 27 2014,17:12:48)
;
_computing_molecular_graphics 'Olex2 (Dolomanov et al., 2009)'
_computing_publication_material 'Olex2 (Dolomanov et al., 2009)'
_computing_structure_refinement 'ShelXL (Sheldrick, 2008)'
_computing_structure_solution 'ShelXS (Sheldrick, 2008)'
_diffrn_ambient_temperature 293.15
_diffrn_detector 'CCD area detector'
_diffrn_detector_area_resol_mean 16.1592
_diffrn_detector_type 'Agilent Diffraction Eos detector'
_diffrn_measured_fraction_theta_full 0.484
_diffrn_measured_fraction_theta_max 0.432
_diffrn_measurement_details
;
  1 omega    4.00   70.00   1.0000   20.0000
omega____ theta____ kappa____ phi______ frames
    -       26.4870    0.0000  150.0000 66

  2 omega   -5.00   57.00   1.0000   20.0000
omega____ theta____ kappa____ phi______ frames
    -       26.4870  -53.0000   17.0000 62

  3 omega  -49.00  -16.00   1.0000   20.0000
omega____ theta____ kappa____ phi______ frames
    -       26.4870  134.0000  123.0000 33

  4 omega  -30.00   26.00   1.0000   20.0000
omega____ theta____ kappa____ phi______ frames
    -       26.4870   39.0000  -12.0000 56

  5 omega  -25.00   33.00   1.0000   20.0000
omega____ theta____ kappa____ phi______ frames
    -       26.4870   13.0000   -3.0000 58

  6 omega    9.00   74.00   1.0000   20.0000
omega____ theta____ kappa____ phi______ frames
    -       26.4874  -97.0000 -143.0000 65

  7 omega  -28.00    3.00   1.0000   20.0000
omega____ theta____ kappa____ phi______ frames
    -       26.4870   97.0000  -35.0000 31

  8 omega  -57.00    5.00   1.0000   20.0000
omega____ theta____ kappa____ phi______ frames
    -      -28.0500   53.0000  -17.0000 62

  9 omega  -12.00   15.00   1.0000   20.0000
omega____ theta____ kappa____ phi______ frames
    -      -28.0500  -81.0000   29.0000 27

 10 omega   -5.00   26.00   1.0000   20.0000
omega____ theta____ kappa____ phi______ frames
    -      -28.0500  -97.0000   35.0000 31

 11 omega  -22.00   13.00   1.0000   20.0000
omega____ theta____ kappa____ phi______ frames
    -      -28.0500  -53.0000   17.0000 35

 12 omega   -6.00   27.00   1.0000   20.0000
omega____ theta____ kappa____ phi______ frames
    -      -28.0500  -97.0000 -143.0000 33

 13 omega  -20.00   11.00   1.0000   20.0000
omega____ theta____ kappa____ phi______ frames
    -       26.4870   81.0000  151.0000 31

 14 omega   -6.00   63.00   1.0000   20.0000
omega____ theta____ kappa____ phi______ frames
    -       26.4870  -37.0000 -180.0000 69

 15 omega  -29.00    3.00   1.0000   20.0000
omega____ theta____ kappa____ phi______ frames
    -       26.4870   97.0000  -35.0000 32

 16 omega   17.00   70.00   1.0000   20.0000
omega____ theta____ kappa____ phi______ frames
    -       26.4870 -114.0000   44.0000 53

 17 omega  -52.00   17.00   1.0000   20.0000
omega____ theta____ kappa____ phi______ frames
    -      -28.0500   39.0000  167.0000 69

 18 omega  -25.00   29.00   1.0000   20.0000
omega____ theta____ kappa____ phi______ frames
    -      -28.0500  -39.0000   12.0000 54

 19 omega  -28.00   28.00   1.0000   20.0000
omega____ theta____ kappa____ phi______ frames
    -      -28.0500  -39.0000 -167.0000 56

 20 omega    4.00   37.00   1.0000   20.0000
omega____ theta____ kappa____ phi______ frames
    -      -28.0500 -114.0000   44.0000 33
;
_diffrn_measurement_device '\k-geometry diffractometer'
_diffrn_measurement_device_type 'SuperNova, single source at offset, Eos'
_diffrn_measurement_method '\w scans'
_diffrn_orient_matrix_UB_11 -0.0146999000
_diffrn_orient_matrix_UB_12 0.0331108000
_diffrn_orient_matrix_UB_13 0.0374747000
_diffrn_orient_matrix_UB_21 0.0142240000
_diffrn_orient_matrix_UB_22 -0.0328162000
_diffrn_orient_matrix_UB_23 0.0474601000
_diffrn_orient_matrix_UB_31 0.0369745000
_diffrn_orient_matrix_UB_32 0.0257834000
_diffrn_orient_matrix_UB_33 0.0123250000
_diffrn_radiation_collimation 'focusing mirrors'
_diffrn_radiation_monochromator mirror
_diffrn_radiation_probe x-ray
_diffrn_radiation_type MoK\a
_diffrn_radiation_wavelength 0.71073
_diffrn_reflns_av_R_equivalents 0.0525
_diffrn_reflns_av_unetI/netI 0.0353
_diffrn_reflns_Laue_measured_fraction_full 0.484
_diffrn_reflns_Laue_measured_fraction_max 0.432
_diffrn_reflns_limit_h_max 20
_diffrn_reflns_limit_h_min -20
_diffrn_reflns_limit_k_max 14
_diffrn_reflns_limit_k_min -14
_diffrn_reflns_limit_l_max 12
_diffrn_reflns_limit_l_min -12
_diffrn_reflns_number 10849
_diffrn_reflns_point_group_measured_fraction_full 0.484
_diffrn_reflns_point_group_measured_fraction_max 0.432
_diffrn_reflns_theta_full 26.000
_diffrn_reflns_theta_max 27.961
_diffrn_reflns_theta_min 1.952
_diffrn_source 'microfocus sealed tube'
_diffrn_source_target Mo
_diffrn_source_type 'Agilent Diffraction microfocus tube'
_exptl_absorpt_coefficient_mu 11.468
_exptl_absorpt_correction_T_max 0.4308
_exptl_absorpt_correction_T_min 0.3715
_exptl_absorpt_correction_type multi-scan
_exptl_absorpt_process_details
;
SADABS-2008/1 (Bruker,2008) was used for absorption correction. 
wR2(int) was 0.0637 before and 0.0550 after correction. 
The Ratio of minimum to maximum transmission is 0.8623. 
The \l/2 correction factor is 0.0000.
;
_exptl_crystal_colour 'clear colourless'
_exptl_crystal_colour_lustre clear
_exptl_crystal_colour_primary colourless
_exptl_crystal_density_diffrn 2.297
_exptl_crystal_description plate
_exptl_crystal_F_000 1704
_exptl_crystal_size_max 0.073
_exptl_crystal_size_mid 0.05
_exptl_crystal_size_min 0.01
_refine_diff_density_max 0.557
_refine_diff_density_min -0.572
_refine_diff_density_rms 0.112
_refine_ls_extinction_method none
_refine_ls_goodness_of_fit_ref 1.077
_refine_ls_hydrogen_treatment constr
_refine_ls_matrix_type full
_refine_ls_number_parameters 163
_refine_ls_number_reflns 1374
_refine_ls_number_restraints 168
_refine_ls_restrained_S_all 1.029
_refine_ls_R_factor_all 0.0449
_refine_ls_R_factor_gt 0.0287
_refine_ls_shift/su_max 0.001
_refine_ls_shift/su_mean 0.000
_refine_ls_structure_factor_coef Fsqd
_refine_ls_weighting_details 'w=1/[\s^2^(Fo^2^)+(0.0134P)^2^+18.4674P] where P=(Fo^2^+2Fc^2^)/3'
_refine_ls_weighting_scheme calc
_refine_ls_wR_factor_gt 0.0495
_refine_ls_wR_factor_ref 0.0545
_reflns_Friedel_coverage 0.000
_reflns_number_gt 1120
_reflns_number_total 1374
_reflns_threshold_expression 'I > 2\s(I)'
_cod_data_source_file c6cc00923a2.cif
_cod_data_source_block 5-3kbar
_cod_depositor_comments
;
The following automatic conversions were performed:

'_diffrn_radiation_probe' value 'X-ray' changed to 'x-ray' according
to
/usr/data/users/saulius/crontab/automatic-downloads/rss-feeds/RSC/lib/dictionaries/cif_core.dic
dictionary named 'cif_core.dic' version 2.4.2 from 2011-04-26.

Automatic conversion script
Id: cif_fix_values 4268 2015-11-12 08:31:59Z antanas 

 Adding full bibliography for 7118875--7118888.cif.
;
_cod_database_code 7118877
_chemical_oxdiff_formula C30H24Au2Cl2P2
_chemical_oxdiff_usercomment 'Digolddichloride MeOHEtOH 5 kbar'
_shelx_space_group_comment
;
The symmetry employed for this shelxl refinement is uniquely defined
by the following loop, which should always be used as a source of
symmetry information in preference to the above space-group names.
They are only intended as comments.
;
_reflns_odcompleteness_completeness 46.96
_reflns_odcompleteness_iscentric 1
_reflns_odcompleteness_theta 26.32
_olex2_refinement_description
;
1. Fixed Uiso
 At 1.2 times of:
  All C(H) groups
2. Restrained distances
 C14-C13 \\sim C15-C14
 with sigma of 0.02
 C15-C14 \\sim C15-C13_$1
 with sigma of 0.02
 C15-C13_$1 \\sim C14_$1-C13_$1
 with sigma of 0.02
 C8-C7 \\sim C9-C8 \\sim C9-C10 \\sim C11-C10 \\sim C12-C11 \\sim C7-C12
 with sigma of 0.02
 C6-C5 \\sim C5-C4 \\sim C4-C3 \\sim C3-C2 \\sim C2-C1 \\sim C6-C1
 with sigma of 0.02
3. Rigid body (RIGU) restrains
 All non-hydrogen atoms
 with sigma for 1-2 distances of 0.004 and sigma for 1-3 distances of 0.004
4.a Aromatic/amide H refined with riding coordinates:
 C5(H5), C6(H6), C12(H12), C2(H2), C8(H8), C9(H9), C14(H14), C15(H15),
 C11(H11), C10(H10), C4(H4), C3(H3)
;
_shelx_shelxl_version_number 2014/7
_olex2_submission_special_instructions 'No special instructions were received'

loop_
_space_group_symop_operation_xyz
'x, y, z'
'-x, y, -z+1/2'
'x+1/2, y+1/2, z'
'-x+1/2, y+1/2, -z+1/2'
'-x, -y, -z'
'x, -y, z-1/2'
'-x+1/2, -y+1/2, -z'
'x+1/2, -y+1/2, z-1/2'

loop_
_atom_site_label
_atom_site_type_symbol
_atom_site_fract_x
_atom_site_fract_y
_atom_site_fract_z
_atom_site_U_iso_or_equiv
_atom_site_adp_type
_atom_site_occupancy
_atom_site_site_symmetry_order
_atom_site_calc_flag
_atom_site_refinement_flags_posn
_atom_site_refinement_flags_adp
Au1 Au 0.92860(2) 0.26654(2) 0.84248(3) 0.03599(14) Uani 1 1 d . U
P1 P 0.83176(12) 0.36009(16) 0.7373(2) 0.0302(6) Uani 1 1 d . U
C5 C 0.6160(5) 0.4568(7) 0.7827(9) 0.049(3) Uani 1 1 d D U
H5 H 0.5711 0.4880 0.7381 0.058 Uiso 1 1 calc R .
C7 C 0.8668(4) 0.4814(6) 0.6978(7) 0.0294(18) Uani 1 1 d D U
C6 C 0.6795(4) 0.4340(6) 0.7349(8) 0.042(2) Uani 1 1 d D U
H6 H 0.6770 0.4492 0.6572 0.050 Uiso 1 1 calc R .
C12 C 0.9159(5) 0.4860(6) 0.6223(8) 0.035(2) Uani 1 1 d D U
H12 H 0.9295 0.4274 0.5885 0.042 Uiso 1 1 calc R .
C2 C 0.7490(5) 0.3653(6) 0.9152(7) 0.034(2) Uani 1 1 d D U
H2 H 0.7937 0.3339 0.9600 0.041 Uiso 1 1 calc R .
C8 C 0.8480(5) 0.5684(6) 0.7520(8) 0.038(2) Uani 1 1 d D U
H8 H 0.8159 0.5655 0.8057 0.045 Uiso 1 1 calc R .
C1 C 0.7479(4) 0.3885(6) 0.8007(7) 0.0295(18) Uani 1 1 d D U
C9 C 0.8783(5) 0.6592(6) 0.7238(8) 0.044(2) Uani 1 1 d D U
H9 H 0.8659 0.7179 0.7586 0.053 Uiso 1 1 calc R .
Cl1 Cl 1.02817(14) 0.1728(2) 0.9513(3) 0.0634(9) Uani 1 1 d . U
C13 C 0.7874(4) 0.2991(5) 0.6011(7) 0.0288(19) Uani 1 1 d D U
C14 C 0.7544(4) 0.3529(6) 0.5019(7) 0.033(2) Uani 1 1 d D U
H14 H 0.7571 0.4226 0.5030 0.039 Uiso 1 1 calc R .
C15 C 0.7176(4) 0.3041(5) 0.4019(8) 0.033(2) Uani 1 1 d D U
H15 H 0.6959 0.3410 0.3355 0.039 Uiso 1 1 calc R .
C11 C 0.9457(5) 0.5766(6) 0.5956(8) 0.045(2) Uani 1 1 d D U
H11 H 0.9790 0.5790 0.5434 0.054 Uiso 1 1 calc R .
C10 C 0.9262(5) 0.6638(7) 0.6456(8) 0.040(2) Uani 1 1 d D U
H10 H 0.9455 0.7253 0.6264 0.048 Uiso 1 1 calc R .
C4 C 0.6195(5) 0.4329(7) 0.8977(9) 0.050(3) Uani 1 1 d D U
H4 H 0.5764 0.4478 0.9303 0.059 Uiso 1 1 calc R .
C3 C 0.6859(4) 0.3872(6) 0.9647(8) 0.036(2) Uani 1 1 d D U
H3 H 0.6880 0.3716 1.0422 0.043 Uiso 1 1 calc R .

loop_
_atom_site_aniso_label
_atom_site_aniso_U_11
_atom_site_aniso_U_22
_atom_site_aniso_U_33
_atom_site_aniso_U_23
_atom_site_aniso_U_13
_atom_site_aniso_U_12
Au1 0.0344(2) 0.0350(3) 0.0380(3) 0.00205(15) 0.00688(19) 0.00391(14)
P1 0.0315(12) 0.0290(18) 0.0307(18) -0.0019(8) 0.0081(12) -0.0013(8)
C5 0.037(4) 0.046(7) 0.067(6) 0.004(4) 0.020(4) 0.005(4)
C7 0.025(4) 0.025(4) 0.036(5) -0.001(3) 0.003(3) 0.001(3)
C6 0.040(4) 0.039(6) 0.049(6) 0.006(4) 0.014(4) 0.002(3)
C12 0.036(4) 0.027(5) 0.044(6) -0.001(3) 0.011(4) 0.005(3)
C2 0.038(4) 0.029(6) 0.035(5) -0.005(3) 0.009(3) -0.010(3)
C8 0.038(4) 0.030(5) 0.045(6) -0.005(3) 0.008(4) 0.002(3)
C1 0.034(3) 0.020(5) 0.036(5) -0.005(3) 0.011(3) -0.003(3)
C9 0.043(5) 0.028(5) 0.059(7) -0.003(4) 0.008(4) 0.003(3)
Cl1 0.0479(15) 0.078(3) 0.067(3) 0.0300(14) 0.0189(16) 0.0265(12)
C13 0.029(4) 0.023(5) 0.036(5) -0.001(3) 0.012(3) 0.000(3)
C14 0.039(5) 0.019(6) 0.040(5) 0.003(3) 0.009(4) 0.000(3)
C15 0.037(5) 0.025(6) 0.035(6) 0.005(3) 0.006(4) -0.003(3)
C11 0.039(5) 0.035(6) 0.061(7) 0.007(4) 0.010(4) -0.001(3)
C10 0.038(5) 0.027(6) 0.053(6) 0.007(4) 0.001(4) -0.001(3)
C4 0.047(5) 0.038(6) 0.069(6) -0.007(4) 0.025(4) 0.000(4)
C3 0.047(4) 0.021(5) 0.044(6) -0.006(3) 0.019(4) -0.007(3)

loop_
_atom_type_symbol
_atom_type_description
_atom_type_scat_dispersion_real
_atom_type_scat_dispersion_imag
_atom_type_scat_source
C C 0.0033 0.0016 'International Tables Vol C Tables 4.2.6.8 and 6.1.1.4'
H H 0.0000 0.0000 'International Tables Vol C Tables 4.2.6.8 and 6.1.1.4'
P P 0.1023 0.0942 'International Tables Vol C Tables 4.2.6.8 and 6.1.1.4'
Cl Cl 0.1484 0.1585 'International Tables Vol C Tables 4.2.6.8 and 6.1.1.4'
Au Au -2.0133 8.8022 'International Tables Vol C Tables 4.2.6.8 and 6.1.1.4'

loop_
_geom_angle_atom_site_label_1
_geom_angle_atom_site_label_2
_geom_angle_atom_site_label_3
_geom_angle
_geom_angle_site_symmetry_1
_geom_angle_site_symmetry_3
P1 Au1 Cl1 179.26(10) . .
C7 P1 Au1 112.9(2) . .
C1 P1 Au1 117.1(3) . .
C1 P1 C7 105.1(4) . .
C1 P1 C13 104.0(4) . .
C13 P1 Au1 111.0(2) . .
C13 P1 C7 105.7(4) . .
C6 C5 H5 120.4 . .
C6 C5 C4 119.2(9) . .
C4 C5 H5 120.4 . .
C12 C7 P1 119.8(6) . .
C12 C7 C8 120.2(8) . .
C8 C7 P1 119.7(7) . .
C5 C6 H6 119.4 . .
C5 C6 C1 121.2(9) . .
C1 C6 H6 119.4 . .
C7 C12 H12 119.7 . .
C7 C12 C11 120.5(8) . .
C11 C12 H12 119.7 . .
C1 C2 H2 119.1 . .
C3 C2 H2 119.1 . .
C3 C2 C1 121.8(8) . .
C7 C8 H8 120.8 . .
C9 C8 C7 118.5(9) . .
C9 C8 H8 120.8 . .
C6 C1 P1 120.9(7) . .
C2 C1 P1 121.2(6) . .
C2 C1 C6 117.9(8) . .
C8 C9 H9 119.5 . .
C10 C9 C8 121.0(8) . .
C10 C9 H9 119.5 . .
C14 C13 P1 122.1(6) . .
C15 C13 P1 118.9(6) 7_656 .
C15 C13 C14 119.0(7) 7_656 .
C13 C14 H14 119.8 . .
C15 C14 C13 120.4(7) . .
C15 C14 H14 119.8 . .
C13 C15 H15 119.7 7_656 .
C14 C15 C13 120.6(7) . 7_656
C14 C15 H15 119.7 . .
C12 C11 H11 119.9 . .
C12 C11 C10 120.2(10) . .
C10 C11 H11 119.9 . .
C9 C10 C11 119.4(8) . .
C9 C10 H10 120.3 . .
C11 C10 H10 120.3 . .
C5 C4 H4 119.5 . .
C3 C4 C5 120.9(10) . .
C3 C4 H4 119.5 . .
C2 C3 C4 118.9(9) . .
C2 C3 H3 120.6 . .
C4 C3 H3 120.6 . .

loop_
_geom_bond_atom_site_label_1
_geom_bond_atom_site_label_2
_geom_bond_distance
_geom_bond_site_symmetry_2
Au1 P1 2.225(2) .
Au1 Cl1 2.273(2) .
P1 C7 1.820(9) .
P1 C1 1.808(9) .
P1 C13 1.810(8) .
C5 H5 0.9300 .
C5 C6 1.370(10) .
C5 C4 1.381(10) .
C7 C12 1.358(9) .
C7 C8 1.395(9) .
C6 H6 0.9300 .
C6 C1 1.395(8) .
C12 H12 0.9300 .
C12 C11 1.375(10) .
C2 H2 0.9300 .
C2 C1 1.380(9) .
C2 C3 1.374(9) .
C8 H8 0.9300 .
C8 C9 1.387(10) .
C9 H9 0.9300 .
C9 C10 1.368(10) .
C13 C14 1.382(8) .
C13 C15 1.376(8) 7_656
C14 H14 0.9300 .
C14 C15 1.372(9) .
C15 C13 1.376(8) 7_656
C15 H15 0.9300 .
C11 H11 0.9300 .
C11 C10 1.377(10) .
C10 H10 0.9300 .
C4 H4 0.9300 .
C4 C3 1.379(9) .
C3 H3 0.9300 .

loop_
_geom_torsion_atom_site_label_1
_geom_torsion_atom_site_label_2
_geom_torsion_atom_site_label_3
_geom_torsion_atom_site_label_4
_geom_torsion
_geom_torsion_site_symmetry_1
_geom_torsion_site_symmetry_4
Au1 P1 C7 C12 67.8(6) . .
Au1 P1 C7 C8 -107.3(6) . .
Au1 P1 C1 C6 -170.7(6) . .
Au1 P1 C1 C2 8.8(7) . .
Au1 P1 C13 C14 -150.4(6) . .
Au1 P1 C13 C15 33.3(7) . 7_656
P1 C7 C12 C11 -177.2(6) . .
P1 C7 C8 C9 177.3(6) . .
P1 C13 C14 C15 -176.6(7) . .
C5 C6 C1 P1 -179.3(6) . .
C5 C6 C1 C2 1.2(12) . .
C5 C4 C3 C2 -0.3(13) . .
C7 P1 C1 C6 63.1(7) . .
C7 P1 C1 C2 -117.4(6) . .
C7 P1 C13 C14 -27.6(8) . .
C7 P1 C13 C15 156.1(6) . 7_656
C7 C12 C11 C10 0.4(12) . .
C7 C8 C9 C10 -0.7(12) . .
C6 C5 C4 C3 0.4(13) . .
C12 C7 C8 C9 2.2(12) . .
C12 C11 C10 C9 1.2(13) . .
C8 C7 C12 C11 -2.1(12) . .
C8 C9 C10 C11 -1.0(12) . .
C1 P1 C7 C12 -163.4(6) . .
C1 P1 C7 C8 21.5(7) . .
C1 P1 C13 C14 82.8(8) . .
C1 P1 C13 C15 -93.4(7) . 7_656
C1 C2 C3 C4 0.6(11) . .
C13 P1 C7 C12 -53.8(7) . .
C13 P1 C7 C8 131.2(6) . .
C13 P1 C1 C6 -47.8(7) . .
C13 P1 C1 C2 131.7(6) . .
C13 C14 C15 C13 0.4(13) . 7_656
C15 C13 C14 C15 -0.4(13) 7_656 .
C4 C5 C6 C1 -0.9(13) . .
C3 C2 C1 P1 179.4(6) . .
C3 C2 C1 C6 -1.1(11) . .
